data_1501889
loop_
_publ_author_name
'Van Rossom, Wim'
'Robeyns, Koen'
'Ovaere, Magriet'
'Van Meervelt, Luc'
'Dehaen, Wim'
'Maes, Wouter'

_publ_section_title
;
 Odd-numbered oxacalix[n]arenes (n = 5, 7): synthesis and solid-state
 structures.
;
_journal_issue 1
_journal_name_full 'Organic letters'
_journal_page_first 126
_journal_page_last 129
_journal_paper_doi 10.1021/ol1026969
_journal_volume 13
_journal_year 2011
_chemical_formula_moiety 'C49 H32 N6 O7 S'
_chemical_formula_sum 'C49 H32 N6 O7 S'
_chemical_formula_weight 848.87
_chemical_name_systematic
; 
 ? 
;
_space_group_IT_number 14
_symmetry_cell_setting monoclinic
_symmetry_space_group_name_Hall '-P 2ybc'
_symmetry_space_group_name_H-M 'P 1 21/c 1'
_atom_sites_solution_hydrogens geom
_atom_sites_solution_primary direct
_atom_sites_solution_secondary difmap
_audit_creation_method SHELXL-97
_cell_angle_alpha 90.00
_cell_angle_beta 104.311(3)
_cell_angle_gamma 90.00
_cell_formula_units_Z 4
_cell_length_a 15.0733(13)
_cell_length_b 19.7051(16)
_cell_length_c 14.1933(11)
_cell_measurement_reflns_used 1735
_cell_measurement_temperature 100(2)
_cell_measurement_theta_max 50.05
_cell_measurement_theta_min 16.17
_cell_volume 4084.9(6)
_computing_cell_refinement 'Bruker SAINT (SAINT, 1997)'
_computing_data_collection 'Bruker SMART (SMART, 1997)'
_computing_data_reduction 'Bruker SAINT (SAINT, 1997)'
_computing_molecular_graphics 'PLUTON (Spek, 1998)'
_computing_publication_material 'PLATON (Spek, 1998)'
_computing_structure_refinement 'SHELXL-97 (Sheldrick, 1997)'
_computing_structure_solution 'SHELXS-97 (Sheldrick, 1990)'
_diffrn_ambient_temperature 100(2)
_diffrn_measured_fraction_theta_full 0.993
_diffrn_measured_fraction_theta_max 0.993
_diffrn_measurement_device_type 'SMART 6000'
_diffrn_measurement_method 'omega and phi scan'
_diffrn_radiation_monochromator 'crossed Goebel mirrors'
_diffrn_radiation_source 'fine-focus sealed tube'
_diffrn_radiation_type CuK\a
_diffrn_radiation_wavelength 1.54178
_diffrn_reflns_av_R_equivalents 0.1312
_diffrn_reflns_av_sigmaI/netI 0.0908
_diffrn_reflns_limit_h_max 14
_diffrn_reflns_limit_h_min -14
_diffrn_reflns_limit_k_max 19
_diffrn_reflns_limit_k_min -19
_diffrn_reflns_limit_l_max 14
_diffrn_reflns_limit_l_min -13
_diffrn_reflns_number 27921
_diffrn_reflns_theta_full 50.54
_diffrn_reflns_theta_max 50.54
_diffrn_reflns_theta_min 3.03
_exptl_absorpt_coefficient_mu 1.230
_exptl_absorpt_correction_T_max 0.821
_exptl_absorpt_correction_T_min 0.615
_exptl_absorpt_correction_type multi-scan
_exptl_absorpt_process_details 'Bruker SADABS'
_exptl_crystal_colour translucent
_exptl_crystal_density_diffrn 1.380
_exptl_crystal_density_method 'not measured'
_exptl_crystal_description block
_exptl_crystal_F_000 1760
_exptl_crystal_size_max 0.3
_exptl_crystal_size_mid 0.2
_exptl_crystal_size_min 0.16
_refine_diff_density_max 0.372
_refine_diff_density_min -0.340
_refine_diff_density_rms 0.083
_refine_ls_extinction_method none
_refine_ls_goodness_of_fit_ref 1.064
_refine_ls_hydrogen_treatment constr
_refine_ls_matrix_type full
_refine_ls_number_parameters 569
_refine_ls_number_reflns 4266
_refine_ls_number_restraints 594
_refine_ls_restrained_S_all 1.000
_refine_ls_R_factor_all 0.1195
_refine_ls_R_factor_gt 0.0753
_refine_ls_shift/su_max 0.001
_refine_ls_shift/su_mean 0.000
_refine_ls_structure_factor_coef Fsqd
_refine_ls_weighting_details 'calc w=1/[\s^2^(Fo^2^)+(0.1093P)^2^+0.0362P] where P=(Fo^2^+2Fc^2^)/3'
_refine_ls_weighting_scheme calc
_refine_ls_wR_factor_gt 0.1696
_refine_ls_wR_factor_ref 0.1875
_reflns_number_gt 2826
_reflns_number_total 4266
_reflns_threshold_expression >2sigma(I)
_cod_data_source_file ol1026969_si_002.cif
_cod_data_source_block wim132
_cod_original_sg_symbol_H-M 'P 21/c'
_cod_database_code 1501889

loop_
_symmetry_equiv_pos_as_xyz
'x, y, z'
'-x, y+1/2, -z+1/2'
'-x, -y, -z'
'x, -y-1/2, z-1/2'

loop_
_atom_site_label
_atom_site_type_symbol
_atom_site_fract_x
_atom_site_fract_y
_atom_site_fract_z
_atom_site_U_iso_or_equiv
_atom_site_adp_type
_atom_site_occupancy
_atom_site_symmetry_multiplicity
_atom_site_calc_flag
_atom_site_refinement_flags
S1 S 0.58043(7) 0.53140(5) 0.18094(6) 0.0377(3) Uani 1 1 d .
C2 C 0.6070(2) 0.48257(16) 0.2879(2) 0.0260(10) Uani 1 1 d U
N3 N 0.62050(17) 0.51409(13) 0.37401(17) 0.0255(8) Uani 1 1 d U
C4 C 0.6429(2) 0.47252(16) 0.4503(2) 0.0254(10) Uani 1 1 d U
C5 C 0.6502(2) 0.40324(16) 0.4446(2) 0.0257(10) Uani 1 1 d U
H5 H 0.6658 0.3750 0.5004 0.031 Uiso 1 1 calc R
C6 C 0.6326(2) 0.37779(16) 0.3501(2) 0.0257(10) Uani 1 1 d U
N7 N 0.61135(17) 0.41596(13) 0.27059(18) 0.0264(8) Uani 1 1 d .
O8 O 0.65637(15) 0.50779(10) 0.53522(14) 0.0333(7) Uani 1 1 d .
C9 C 0.6988(2) 0.47321(15) 0.6220(2) 0.0223(9) Uani 1 1 d U
C10 C 0.6454(2) 0.44906(16) 0.6805(2) 0.0278(10) Uani 1 1 d U
H10 H 0.5805 0.4526 0.6618 0.033 Uiso 1 1 calc R
C11 C 0.6905(2) 0.41927(16) 0.7681(2) 0.0282(10) Uani 1 1 d U
H11 H 0.6556 0.4019 0.8100 0.034 Uiso 1 1 calc R
C12 C 0.7840(2) 0.41436(15) 0.7952(2) 0.0249(10) Uani 1 1 d U
H12 H 0.8134 0.3939 0.8554 0.030 Uiso 1 1 calc R
C13 C 0.8350(2) 0.43916(16) 0.7350(2) 0.0221(9) Uani 1 1 d U
C14 C 0.7930(2) 0.46952(15) 0.6474(2) 0.0243(9) Uani 1 1 d U
H14 H 0.8281 0.4873 0.6059 0.029 Uiso 1 1 calc R
O15 O 0.93035(14) 0.44207(10) 0.76165(15) 0.0290(7) Uani 1 1 d .
C16 C 0.9831(2) 0.38501(16) 0.7835(2) 0.0218(10) Uani 1 1 d U
C17 C 1.0750(2) 0.39313(16) 0.8055(2) 0.0206(9) Uani 1 1 d U
H17 H 1.1031 0.4366 0.8097 0.025 Uiso 1 1 calc R
C18 C 1.1250(2) 0.33386(16) 0.8215(2) 0.0193(9) Uani 1 1 d U
N19 N 1.08732(17) 0.27259(12) 0.81895(17) 0.0200(8) Uani 1 1 d .
C20 C 0.9961(2) 0.27139(15) 0.7978(2) 0.0165(9) Uani 1 1 d U
N21 N 0.94010(17) 0.32536(12) 0.77900(17) 0.0210(8) Uani 1 1 d .
C22 C 0.9527(2) 0.20343(15) 0.7912(2) 0.0180(9) Uani 1 1 d U
C23 C 1.0060(2) 0.14503(16) 0.8104(2) 0.0260(10) Uani 1 1 d U
H23 H 1.0709 0.1484 0.8297 0.031 Uiso 1 1 calc R
C24 C 0.9641(2) 0.08200(16) 0.8013(2) 0.0275(10) Uani 1 1 d U
H24 H 1.0003 0.0420 0.8136 0.033 Uiso 1 1 calc R
C25 C 0.8711(2) 0.07715(17) 0.7747(2) 0.0286(10) Uani 1 1 d U
H25 H 0.8432 0.0336 0.7690 0.034 Uiso 1 1 calc R
C26 C 0.8171(2) 0.13417(16) 0.7561(2) 0.0273(10) Uani 1 1 d U
H26 H 0.7523 0.1302 0.7383 0.033 Uiso 1 1 calc R
C27 C 0.8585(2) 0.19792(16) 0.7636(2) 0.0213(9) Uani 1 1 d U
H27 H 0.8218 0.2376 0.7498 0.026 Uiso 1 1 calc R
O28 O 1.21799(14) 0.33821(10) 0.83991(14) 0.0263(7) Uani 1 1 d .
C29 C 1.2670(2) 0.27884(15) 0.8784(2) 0.0222(9) Uani 1 1 d U
C30 C 1.2982(2) 0.27388(16) 0.9774(2) 0.0245(10) Uani 1 1 d U
H30 H 1.2835 0.3081 1.0182 0.029 Uiso 1 1 calc R
C31 C 1.3508(2) 0.21905(16) 1.0177(2) 0.0278(10) Uani 1 1 d U
H31 H 1.3722 0.2151 1.0863 0.033 Uiso 1 1 calc R
C32 C 1.3725(2) 0.16952(17) 0.9570(2) 0.0261(10) Uani 1 1 d U
H32 H 1.4070 0.1307 0.9837 0.031 Uiso 1 1 calc R
C33 C 1.3432(2) 0.17758(16) 0.8575(2) 0.0259(10) Uani 1 1 d U
C34 C 1.2899(2) 0.23271(15) 0.8170(2) 0.0216(9) Uani 1 1 d U
H34 H 1.2701 0.2381 0.7485 0.026 Uiso 1 1 calc R
O35 O 1.37862(14) 0.13055(11) 0.80335(15) 0.0348(8) Uani 1 1 d .
C36 C 1.3302(2) 0.10831(15) 0.7117(2) 0.0234(9) Uani 1 1 d U
C37 C 1.3853(2) 0.08717(15) 0.6516(2) 0.0261(10) Uani 1 1 d U
H37 H 1.4498 0.0934 0.6703 0.031 Uiso 1 1 calc R
C38 C 1.3432(2) 0.05653(16) 0.5631(2) 0.0283(10) Uani 1 1 d U
H38 H 1.3795 0.0402 0.5219 0.034 Uiso 1 1 calc R
C39 C 1.2493(2) 0.04989(15) 0.5351(2) 0.0263(10) Uani 1 1 d U
H39 H 1.2203 0.0296 0.4746 0.032 Uiso 1 1 calc R
C40 C 1.1981(2) 0.07324(15) 0.5966(2) 0.0215(9) Uani 1 1 d U
C41 C 1.2369(2) 0.10192(15) 0.6853(2) 0.0210(9) Uani 1 1 d U
H41 H 1.2003 0.1168 0.7270 0.025 Uiso 1 1 calc R
O42 O 1.10354(13) 0.05987(10) 0.56796(14) 0.0239(6) Uani 1 1 d U
C43 C 1.0417(2) 0.11154(15) 0.5600(2) 0.0157(9) Uani 1 1 d U
C44 C 0.9528(2) 0.09434(16) 0.5472(2) 0.0213(9) Uani 1 1 d U
H44 H 0.9333 0.0484 0.5452 0.026 Uiso 1 1 calc R
C45 C 0.8925(2) 0.14735(16) 0.5373(2) 0.0182(9) Uani 1 1 d U
N46 N 0.91721(16) 0.21179(12) 0.54072(16) 0.0182(8) Uani 1 1 d .
C47 C 1.0069(2) 0.22285(15) 0.5552(2) 0.0196(10) Uani 1 1 d U
N48 N 1.07212(17) 0.17532(12) 0.56374(17) 0.0218(8) Uani 1 1 d .
C49 C 1.0387(2) 0.29436(15) 0.5566(2) 0.0172(9) Uani 1 1 d U
C50 C 1.1303(2) 0.30876(16) 0.5653(2) 0.0223(9) Uani 1 1 d U
H50 H 1.1728 0.2725 0.5699 0.027 Uiso 1 1 calc R
C51 C 1.1610(2) 0.37516(16) 0.5674(2) 0.0272(10) Uani 1 1 d U
H51 H 1.2238 0.3845 0.5720 0.033 Uiso 1 1 calc R
C52 C 1.0995(2) 0.42744(16) 0.5628(2) 0.0252(10) Uani 1 1 d U
H52 H 1.1202 0.4731 0.5647 0.030 Uiso 1 1 calc R
C53 C 1.0086(2) 0.41442(16) 0.5553(2) 0.0249(10) Uani 1 1 d U
H53 H 0.9671 0.4510 0.5531 0.030 Uiso 1 1 calc R
C54 C 0.9770(2) 0.34825(16) 0.5510(2) 0.0208(9) Uani 1 1 d U
H54 H 0.9137 0.3394 0.5442 0.025 Uiso 1 1 calc R
O55 O 0.80283(14) 0.13036(10) 0.52604(14) 0.0226(6) Uani 1 1 d U
C56 C 0.7298(2) 0.17509(15) 0.4992(2) 0.0191(9) Uani 1 1 d U
C57 C 0.7264(2) 0.22765(16) 0.4328(2) 0.0221(9) Uani 1 1 d U
H57 H 0.7781 0.2391 0.4089 0.027 Uiso 1 1 calc R
C58 C 0.6449(2) 0.26230(16) 0.4032(2) 0.0240(10) Uani 1 1 d U
C59 C 0.5693(2) 0.24953(17) 0.4377(2) 0.0350(11) Uani 1 1 d U
H59 H 0.5146 0.2752 0.4166 0.042 Uiso 1 1 calc R
C60 C 0.5764(2) 0.19652(17) 0.5060(2) 0.0327(10) Uani 1 1 d U
H60 H 0.5258 0.1862 0.5321 0.039 Uiso 1 1 calc R
C61 C 0.6552(2) 0.15992(17) 0.5349(2) 0.0280(10) Uani 1 1 d U
H61 H 0.6586 0.1238 0.5799 0.034 Uiso 1 1 calc R
O62 O 0.63824(14) 0.31166(10) 0.32898(14) 0.0284(7) Uani 1 1 d .
C63 C 0.5832(3) 0.61602(16) 0.2268(2) 0.0361(12) Uani 1 1 d U
H63A H 0.5362 0.6211 0.2632 0.054 Uiso 1 1 calc R
H63B H 0.5712 0.6482 0.1724 0.054 Uiso 1 1 calc R
H63C H 0.6436 0.6252 0.2698 0.054 Uiso 1 1 calc R

loop_
_atom_site_aniso_label
_atom_site_aniso_U_11
_atom_site_aniso_U_22
_atom_site_aniso_U_33
_atom_site_aniso_U_23
_atom_site_aniso_U_13
_atom_site_aniso_U_12
S1 0.0581(6) 0.0345(6) 0.0189(5) 0.0092(4) 0.0063(4) -0.0063(5)
C2 0.0221(19) 0.029(2) 0.0273(19) 0.0134(17) 0.0073(15) 0.0061(16)
N3 0.0361(16) 0.0194(16) 0.0191(15) -0.0031(13) 0.0032(13) 0.0015(13)
C4 0.0381(19) 0.0216(18) 0.0146(17) 0.0053(16) 0.0030(15) 0.0062(16)
C5 0.0374(19) 0.0219(18) 0.0167(16) 0.0027(15) 0.0047(15) 0.0078(15)
C6 0.0288(19) 0.0251(19) 0.0247(18) 0.0017(16) 0.0095(15) 0.0044(16)
N7 0.0372(17) 0.0219(16) 0.0209(15) 0.0063(13) 0.0088(13) 0.0066(14)
O8 0.0624(16) 0.0215(13) 0.0136(12) -0.0030(11) 0.0052(11) 0.0089(12)
C9 0.0373(18) 0.0090(16) 0.0182(16) -0.0005(14) 0.0021(15) 0.0074(15)
C10 0.0342(18) 0.0219(18) 0.0257(18) 0.0010(16) 0.0044(15) -0.0005(16)
C11 0.0418(19) 0.0212(18) 0.0228(17) 0.0067(15) 0.0104(15) -0.0001(16)
C12 0.0400(19) 0.0182(17) 0.0174(16) 0.0000(15) 0.0090(15) 0.0047(15)
C13 0.0306(18) 0.0177(17) 0.0175(16) 0.0056(15) 0.0054(14) 0.0013(15)
C14 0.0420(19) 0.0126(16) 0.0217(16) -0.0013(15) 0.0142(15) 0.0012(15)
O15 0.0352(13) 0.0216(13) 0.0301(13) 0.0069(11) 0.0080(11) 0.0041(11)
C16 0.0365(19) 0.0156(17) 0.0114(16) -0.0043(15) 0.0025(15) -0.0046(16)
C17 0.0366(18) 0.0101(16) 0.0140(16) 0.0001(14) 0.0043(14) -0.0047(15)
C18 0.0263(18) 0.0233(18) 0.0075(15) -0.0019(15) 0.0025(14) -0.0019(15)
N19 0.0275(15) 0.0171(15) 0.0154(14) 0.0012(13) 0.0054(12) 0.0016(13)
C20 0.0234(17) 0.0221(17) 0.0065(15) 0.0003(14) 0.0088(13) 0.0062(14)
N21 0.0342(16) 0.0179(15) 0.0115(13) 0.0024(13) 0.0066(12) 0.0014(13)
C22 0.0285(16) 0.0196(16) 0.0054(14) -0.0003(14) 0.0032(13) -0.0002(14)
C23 0.0311(18) 0.0267(18) 0.0200(16) -0.0021(15) 0.0059(15) -0.0048(16)
C24 0.0418(19) 0.0226(18) 0.0188(16) 0.0007(15) 0.0088(15) 0.0002(16)
C25 0.0452(19) 0.0236(18) 0.0169(16) 0.0006(15) 0.0076(15) -0.0006(16)
C26 0.0338(18) 0.0294(19) 0.0230(17) 0.0005(15) 0.0152(14) -0.0105(16)
C27 0.0341(18) 0.0167(17) 0.0145(16) 0.0027(14) 0.0086(14) 0.0007(15)
O28 0.0291(13) 0.0215(12) 0.0286(12) 0.0002(11) 0.0076(10) -0.0026(11)
C29 0.0269(17) 0.0128(17) 0.0287(17) -0.0003(15) 0.0102(15) -0.0010(15)
C30 0.0303(18) 0.0209(17) 0.0251(17) -0.0069(15) 0.0121(15) 0.0011(15)
C31 0.0389(19) 0.0236(18) 0.0208(17) 0.0000(16) 0.0073(15) 0.0033(16)
C32 0.0295(18) 0.0225(18) 0.0288(17) 0.0007(16) 0.0120(15) -0.0003(15)
C33 0.0270(18) 0.0169(17) 0.0344(18) -0.0104(16) 0.0087(15) -0.0065(15)
C34 0.0234(17) 0.0215(17) 0.0206(17) 0.0007(15) 0.0065(14) 0.0005(15)
O35 0.0299(14) 0.0414(15) 0.0286(13) -0.0153(12) -0.0015(11) 0.0085(11)
C36 0.0345(18) 0.0136(16) 0.0184(16) -0.0007(15) -0.0002(15) 0.0069(15)
C37 0.0304(18) 0.0190(17) 0.0292(18) 0.0086(15) 0.0076(15) 0.0048(15)
C38 0.0308(18) 0.0301(18) 0.0244(17) 0.0010(16) 0.0076(15) 0.0072(16)
C39 0.0368(19) 0.0179(17) 0.0205(17) -0.0032(15) 0.0000(15) 0.0005(16)
C40 0.0306(17) 0.0122(16) 0.0219(16) 0.0040(14) 0.0068(14) 0.0043(14)
C41 0.0340(18) 0.0137(16) 0.0162(16) -0.0013(15) 0.0082(14) 0.0064(15)
O42 0.0214(12) 0.0158(11) 0.0317(12) -0.0021(10) 0.0013(10) 0.0034(10)
C43 0.0277(17) 0.0084(16) 0.0108(15) -0.0020(14) 0.0044(14) 0.0077(14)
C44 0.0288(18) 0.0162(17) 0.0183(16) -0.0038(14) 0.0044(14) -0.0037(15)
C45 0.0158(16) 0.0273(18) 0.0119(15) 0.0001(15) 0.0043(13) -0.0009(15)
N46 0.0259(15) 0.0145(15) 0.0148(14) 0.0020(12) 0.0064(12) 0.0014(12)
C47 0.0269(18) 0.0142(17) 0.0170(17) 0.0007(15) 0.0042(15) 0.0036(15)
N48 0.0302(16) 0.0155(15) 0.0198(14) 0.0022(13) 0.0064(12) 0.0010(13)
C49 0.0231(16) 0.0180(16) 0.0125(15) 0.0017(14) 0.0084(13) -0.0004(14)
C50 0.0286(18) 0.0146(17) 0.0242(17) 0.0029(15) 0.0077(14) 0.0042(15)
C51 0.0412(19) 0.0213(18) 0.0188(17) 0.0079(15) 0.0071(15) 0.0013(16)
C52 0.0425(19) 0.0172(17) 0.0181(16) 0.0041(15) 0.0116(15) -0.0013(16)
C53 0.0354(18) 0.0189(17) 0.0231(17) 0.0018(15) 0.0125(15) 0.0085(15)
C54 0.0257(17) 0.0237(18) 0.0153(16) -0.0011(15) 0.0097(14) 0.0033(15)
O55 0.0252(12) 0.0230(12) 0.0211(11) 0.0024(10) 0.0084(10) -0.0001(10)
C56 0.0175(16) 0.0179(16) 0.0217(16) 0.0016(14) 0.0042(13) 0.0017(14)
C57 0.0220(17) 0.0233(17) 0.0209(17) -0.0086(15) 0.0049(14) -0.0071(15)
C58 0.0226(17) 0.0192(17) 0.0262(17) -0.0056(15) -0.0013(15) -0.0007(15)
C59 0.0260(19) 0.039(2) 0.039(2) 0.0043(17) 0.0050(16) 0.0082(17)
C60 0.0254(18) 0.041(2) 0.0318(18) -0.0001(17) 0.0078(15) -0.0013(17)
C61 0.0265(18) 0.0267(18) 0.0304(18) 0.0048(16) 0.0065(15) 0.0000(16)
O62 0.0462(14) 0.0176(12) 0.0186(12) -0.0019(11) 0.0026(11) 0.0124(11)
C63 0.055(2) 0.025(2) 0.0245(19) 0.0109(18) 0.0022(18) -0.0060(18)

loop_
_atom_type_symbol
_atom_type_description
_atom_type_scat_dispersion_real
_atom_type_scat_dispersion_imag
_atom_type_scat_source
C C 0.0181 0.0091 'International Tables Vol C Tables 4.2.6.8 and 6.1.1.4'
H H 0.0000 0.0000 'International Tables Vol C Tables 4.2.6.8 and 6.1.1.4'
N N 0.0311 0.0180 'International Tables Vol C Tables 4.2.6.8 and 6.1.1.4'
O O 0.0492 0.0322 'International Tables Vol C Tables 4.2.6.8 and 6.1.1.4'
S S 0.3331 0.5567 'International Tables Vol C Tables 4.2.6.8 and 6.1.1.4'

loop_
_geom_angle_atom_site_label_1
_geom_angle_atom_site_label_2
_geom_angle_atom_site_label_3
_geom_angle
C2 S1 C63 102.50(16)
N7 C2 N3 128.2(3)
N7 C2 S1 112.8(2)
N3 C2 S1 119.0(2)
C4 N3 C2 114.0(3)
N3 C4 O8 110.9(3)
N3 C4 C5 124.8(3)
O8 C4 C5 124.2(3)
C4 C5 C6 114.5(3)
C4 C5 H5 122.7
C6 C5 H5 122.7
N7 C6 O62 112.0(3)
N7 C6 C5 124.2(3)
O62 C6 C5 123.7(3)
C6 N7 C2 114.3(3)
C4 O8 C9 117.5(2)
C10 C9 C14 122.9(3)
C10 C9 O8 119.0(3)
C14 C9 O8 117.9(3)
C9 C10 C11 117.1(3)
C9 C10 H10 121.5
C11 C10 H10 121.5
C12 C11 C10 121.5(3)
C12 C11 H11 119.2
C10 C11 H11 119.2
C11 C12 C13 119.7(3)
C11 C12 H12 120.2
C13 C12 H12 120.2
C12 C13 C14 120.8(3)
C12 C13 O15 122.9(3)
C14 C13 O15 116.0(3)
C9 C14 C13 118.0(3)
C9 C14 H14 121.0
C13 C14 H14 121.0
C16 O15 C13 122.0(2)
N21 C16 C17 124.9(3)
N21 C16 O15 117.7(3)
C17 C16 O15 117.4(3)
C16 C17 C18 115.1(3)
C16 C17 H17 122.4
C18 C17 H17 122.4
N19 C18 O28 118.3(3)
N19 C18 C17 123.5(3)
O28 C18 C17 118.2(3)
C18 N19 C20 115.6(3)
N19 C20 N21 126.4(3)
N19 C20 C22 116.4(3)
N21 C20 C22 117.2(3)
C16 N21 C20 114.5(3)
C27 C22 C23 119.6(3)
C27 C22 C20 119.7(3)
C23 C22 C20 120.6(3)
C24 C23 C22 119.6(3)
C24 C23 H23 120.2
C22 C23 H23 120.2
C25 C24 C23 120.3(3)
C25 C24 H24 119.9
C23 C24 H24 119.9
C24 C25 C26 121.1(3)
C24 C25 H25 119.5
C26 C25 H25 119.5
C25 C26 C27 119.2(3)
C25 C26 H26 120.4
C27 C26 H26 120.4
C22 C27 C26 120.1(3)
C22 C27 H27 119.9
C26 C27 H27 119.9
C18 O28 C29 115.8(2)
C34 C29 C30 122.1(3)
C34 C29 O28 119.7(3)
C30 C29 O28 117.8(3)
C29 C30 C31 119.8(3)
C29 C30 H30 120.1
C31 C30 H30 120.1
C30 C31 C32 119.4(3)
C30 C31 H31 120.3
C32 C31 H31 120.3
C33 C32 C31 119.2(3)
C33 C32 H32 120.4
C31 C32 H32 120.4
C32 C33 C34 121.3(3)
C32 C33 O35 114.7(3)
C34 C33 O35 123.7(3)
C29 C34 C33 118.1(3)
C29 C34 H34 121.0
C33 C34 H34 121.0
C33 O35 C36 122.7(2)
C41 C36 C37 122.2(3)
C41 C36 O35 123.3(3)
C37 C36 O35 114.3(3)
C36 C37 C38 118.2(3)
C36 C37 H37 120.9
C38 C37 H37 120.9
C39 C38 C37 120.4(3)
C39 C38 H38 119.8
C37 C38 H38 119.8
C40 C39 C38 118.8(3)
C40 C39 H39 120.6
C38 C39 H39 120.6
C41 C40 C39 122.7(3)
C41 C40 O42 120.9(3)
C39 C40 O42 116.1(3)
C36 C41 C40 117.7(3)
C36 C41 H41 121.2
C40 C41 H41 121.2
C43 O42 C40 120.4(2)
N48 C43 C44 124.1(3)
N48 C43 O42 118.6(3)
C44 C43 O42 117.3(3)
C43 C44 C45 115.7(3)
C43 C44 H44 122.1
C45 C44 H44 122.1
N46 C45 O55 120.2(3)
N46 C45 C44 123.7(3)
O55 C45 C44 116.0(3)
C45 N46 C47 115.4(3)
N46 C47 N48 126.3(3)
N46 C47 C49 117.9(3)
N48 C47 C49 115.7(3)
C43 N48 C47 114.7(3)
C50 C49 C54 118.9(3)
C50 C49 C47 120.4(3)
C54 C49 C47 120.7(3)
C51 C50 C49 121.0(3)
C51 C50 H50 119.5
C49 C50 H50 119.5
C52 C51 C50 119.3(3)
C52 C51 H51 120.4
C50 C51 H51 120.4
C53 C52 C51 120.8(3)
C53 C52 H52 119.6
C51 C52 H52 119.6
C52 C53 C54 120.4(3)
C52 C53 H53 119.8
C54 C53 H53 119.8
C53 C54 C49 119.7(3)
C53 C54 H54 120.2
C49 C54 H54 120.2
C45 O55 C56 124.9(2)
C61 C56 O55 115.2(3)
C61 C56 C57 120.9(3)
O55 C56 C57 123.5(3)
C58 C57 C56 117.2(3)
C58 C57 H57 121.4
C56 C57 H57 121.4
C59 C58 C57 123.9(3)
C59 C58 O62 118.6(3)
C57 C58 O62 117.4(3)
C58 C59 C60 116.9(3)
C58 C59 H59 121.6
C60 C59 H59 121.6
C61 C60 C59 120.8(3)
C61 C60 H60 119.6
C59 C60 H60 119.6
C60 C61 C56 120.3(3)
C60 C61 H61 119.8
C56 C61 H61 119.8
C6 O62 C58 119.7(2)
S1 C63 H63A 109.5
S1 C63 H63B 109.5
H63A C63 H63B 109.5
S1 C63 H63C 109.5
H63A C63 H63C 109.5
H63B C63 H63C 109.5

loop_
_geom_bond_atom_site_label_1
_geom_bond_atom_site_label_2
_geom_bond_distance
S1 C2 1.758(3)
S1 C63 1.786(3)
C2 N7 1.340(4)
C2 N3 1.340(4)
N3 C4 1.333(4)
C4 O8 1.363(4)
C4 C5 1.374(4)
C5 C6 1.395(4)
C5 H5 0.9500
C6 N7 1.327(4)
C6 O62 1.344(4)
O8 C9 1.415(3)
C9 C10 1.376(5)
C9 C14 1.378(4)
C10 C11 1.391(4)
C10 H10 0.9500
C11 C12 1.369(4)
C11 H11 0.9500
C12 C13 1.374(5)
C12 H12 0.9500
C13 C14 1.384(4)
C13 O15 1.394(4)
C14 H14 0.9500
O15 C16 1.368(4)
C16 N21 1.336(4)
C16 C17 1.353(4)
C17 C18 1.378(4)
C17 H17 0.9500
C18 N19 1.331(4)
C18 O28 1.364(4)
N19 C20 1.334(4)
C20 N21 1.342(4)
C20 C22 1.483(4)
C22 C27 1.380(4)
C22 C23 1.392(4)
C23 C24 1.385(4)
C23 H23 0.9500
C24 C25 1.361(4)
C24 H24 0.9500
C25 C26 1.375(4)
C25 H25 0.9500
C26 C27 1.395(4)
C26 H26 0.9500
C27 H27 0.9500
O28 C29 1.419(3)
C29 C34 1.361(4)
C29 C30 1.371(4)
C30 C31 1.378(4)
C30 H30 0.9500
C31 C32 1.393(5)
C31 H31 0.9500
C32 C33 1.381(4)
C32 H32 0.9500
C33 C34 1.388(4)
C33 O35 1.392(4)
C34 H34 0.9500
O35 C36 1.395(3)
C36 C41 1.369(4)
C36 C37 1.393(5)
C37 C38 1.397(4)
C37 H37 0.9500
C38 C39 1.379(4)
C38 H38 0.9500
C39 C40 1.378(5)
C39 H39 0.9500
C40 C41 1.372(4)
C40 O42 1.407(4)
C41 H41 0.9500
O42 C43 1.366(3)
C43 N48 1.334(4)
C43 C44 1.351(4)
C44 C45 1.369(4)
C44 H44 0.9500
C45 N46 1.321(4)
C45 O55 1.363(4)
N46 C47 1.334(4)
C47 N48 1.342(4)
C47 C49 1.487(4)
C49 C50 1.386(4)
C49 C54 1.401(4)
C50 C51 1.386(4)
C50 H50 0.9500
C51 C52 1.376(5)
C51 H51 0.9500
C52 C53 1.372(4)
C52 H52 0.9500
C53 C54 1.384(4)
C53 H53 0.9500
C54 H54 0.9500
O55 C56 1.388(3)
C56 C61 1.376(5)
C56 C57 1.393(4)
C57 C58 1.377(4)
C57 H57 0.9500
C58 C59 1.371(5)
C58 O62 1.419(4)
C59 C60 1.411(5)
C59 H59 0.9500
C60 C61 1.363(4)
C60 H60 0.9500
C61 H61 0.9500
C63 H63A 0.9800
C63 H63B 0.9800
C63 H63C 0.9800
